data_2101024
loop_
_publ_author_name
'Yeh, S. K.'
'Wu, S. Y.'
'Lee, C. S.'
'Wang, Y.'

_publ_section_title
;
 Electron-density distribution in a crystal of potassium
 tetrafluoronickelate, K~2~NiF~4~
;
_journal_issue 5
_journal_name_full 'Acta Crystallographica Section B'
_journal_page_first 806
_journal_page_last 811
_journal_paper_doi 10.1107/S0108768193003246
_journal_volume 49
_journal_year 1993
_chemical_formula_sum 'F4 K2 Ni'
_chemical_formula_weight 212.90
_symmetry_cell_setting tetragonal
_symmetry_space_group_name_Hall '-I 4 2'
_symmetry_space_group_name_H-M 'I 4/m m m'
_cell_angle_alpha 90.
_cell_angle_beta 90.
_cell_angle_gamma 90.
_cell_formula_units_Z 2
_cell_length_a 4.0130(6)
_cell_length_b 4.0130(6)
_cell_length_c 13.088(2)
_cell_volume 210.78(4)
_diffrn_radiation_type Mo
_diffrn_radiation_wavelength 0.7107
_exptl_absorpt_coefficient_mu 6.56
_exptl_crystal_density_diffrn 3.36
_exptl_crystal_F_000 204
_cod_data_source_file as0627.cif
_cod_data_source_block as0627a
_cod_original_sg_symbol_H-M I4/mmm
_cod_original_formula_sum 'F4 K2 Ni1'
_cod_database_code 2101024

loop_
_atom_site_label
_atom_site_fract_x
_atom_site_fract_y
_atom_site_fract_z
K .0 .0 .35377(2)
Ni .0 .0 .0
F1 .0 .5 .0
F2 .0 .0 .15331(7)

loop_
_geom_bond_atom_site_label_1
_geom_bond_atom_site_label_2
_geom_bond_distance
Ni F 2.0065(3)
Ni F 2.0062(8)
